data_7108920
loop_
_publ_author_name
'Dong-Bin Dang'
'Bing An'
'Yan Bai'
'Guang-Shui Zheng'
'Jing-Yang Niu'

_publ_section_title
;
 Three-dimensional homochiral manganese-lanthanide frameworks based on
 chiral camphorates with multi-coordination modes
;
_journal_issue 22
_journal_name_full 'Chemical communications (Cambridge, England)'
_journal_page_first 2243
_journal_page_last 2245
_journal_paper_doi 10.1039/c3cc37680j
_journal_volume 49
_journal_year 2013
_chemical_formula_sum 'C40 H51 La Mn N2 O12'
_chemical_formula_weight 945.68
_chemical_name_systematic
;
?
;
_space_group_IT_number 19
_symmetry_cell_setting orthorhombic
_symmetry_space_group_name_Hall 'P 2ac 2ab'
_symmetry_space_group_name_H-M 'P 21 21 21'
_atom_sites_solution_hydrogens geom
_atom_sites_solution_primary direct
_atom_sites_solution_secondary difmap
_audit_creation_method SHELXL-97
_cell_angle_alpha 90.00
_cell_angle_beta 90.00
_cell_angle_gamma 90.00
_cell_formula_units_Z 4
_cell_length_a 12.6554(15)
_cell_length_b 13.1165(16)
_cell_length_c 24.358(3)
_cell_measurement_reflns_used 215
_cell_measurement_temperature 296(2)
_cell_measurement_theta_max 12.71
_cell_measurement_theta_min 2024
_cell_volume 4043.3(8)
_computing_cell_refinement 'Bruker SMART'
_computing_data_collection 'Bruker SMART'
_computing_data_reduction 'Bruker SAINT'
_computing_molecular_graphics 'Bruker SHELXTL'
_computing_publication_material 'Bruker SHELXTL'
_computing_structure_refinement 'SHELXL-97 (Sheldrick, 1997)'
_computing_structure_solution 'SHELXS-97 (Sheldrick, 1990)'
_diffrn_ambient_temperature 296(2)
_diffrn_measured_fraction_theta_full 1.000
_diffrn_measured_fraction_theta_max 1.000
_diffrn_measurement_device_type 'CCD area detector'
_diffrn_measurement_method 'phi and omega scans'
_diffrn_radiation_monochromator graphite
_diffrn_radiation_source 'fine-focus sealed tube'
_diffrn_radiation_type MoK\a
_diffrn_radiation_wavelength 0.71073
_diffrn_reflns_av_R_equivalents 0.0588
_diffrn_reflns_av_sigmaI/netI 0.0737
_diffrn_reflns_limit_h_max 14
_diffrn_reflns_limit_h_min -15
_diffrn_reflns_limit_k_max 11
_diffrn_reflns_limit_k_min -15
_diffrn_reflns_limit_l_max 28
_diffrn_reflns_limit_l_min -28
_diffrn_reflns_number 20762
_diffrn_reflns_theta_full 25.00
_diffrn_reflns_theta_max 25.00
_diffrn_reflns_theta_min 1.67
_exptl_absorpt_coefficient_mu 1.419
_exptl_absorpt_correction_T_max 0.8482
_exptl_absorpt_correction_T_min 0.8261
_exptl_absorpt_correction_type multi-scan;
_exptl_crystal_colour yellow
_exptl_crystal_density_diffrn 1.554
_exptl_crystal_density_method 'not measured'
_exptl_crystal_description block
_exptl_crystal_F_000 1932
_exptl_crystal_size_max 0.14
_exptl_crystal_size_mid 0.13
_exptl_crystal_size_min 0.12
_refine_diff_density_max 0.781
_refine_diff_density_min -0.996
_refine_diff_density_rms 0.091
_refine_ls_abs_structure_details 'Flack H D (1983), Acta Cryst. A39, 876-881'
_refine_ls_abs_structure_Flack -0.01(2)
_refine_ls_extinction_method none
_refine_ls_goodness_of_fit_ref 1.024
_refine_ls_hydrogen_treatment constr
_refine_ls_matrix_type full
_refine_ls_number_parameters 505
_refine_ls_number_reflns 7097
_refine_ls_number_restraints 42
_refine_ls_restrained_S_all 1.032
_refine_ls_R_factor_all 0.0594
_refine_ls_R_factor_gt 0.0461
_refine_ls_shift/su_max 0.002
_refine_ls_shift/su_mean 0.000
_refine_ls_structure_factor_coef Fsqd
_refine_ls_weighting_details 'calc w=1/[\s^2^(Fo^2^)+(0.0544P)^2^+0.0000P] where P=(Fo^2^+2Fc^2^)/3'
_refine_ls_weighting_scheme calc
_refine_ls_wR_factor_gt 0.1022
_refine_ls_wR_factor_ref 0.1074
_reflns_number_gt 6052
_reflns_number_total 7097
_reflns_threshold_expression >2sigma(I)
_cod_data_source_file c3cc37680j.txt
_cod_data_source_block ddb4
_cod_depositor_comments
;
The following automatic conversions were performed:

'_symmetry_cell_setting' value 'Orthorhombic' changed to
'orthorhombic' according to
/usr/data/users/saulius/automatic-downloads/retrospective/RSC/lib/dictionaries/cif_core.dic
dictionary named 'cif_core.dic' version 2.4.2 from 2011-04-26.

Automatic conversion script
Id: cif_fix_values 2281 2013-09-26 08:29:07Z andrius 
;
_cod_original_sg_symbol_H-M P2(1)2(1)2(1)
_cod_database_code 7108920

loop_
_symmetry_equiv_pos_as_xyz
'x, y, z'
'-x+1/2, -y, z+1/2'
'-x, y+1/2, -z+1/2'
'x+1/2, -y+1/2, -z'

loop_
_atom_site_label
_atom_site_type_symbol
_atom_site_fract_x
_atom_site_fract_y
_atom_site_fract_z
_atom_site_U_iso_or_equiv
_atom_site_adp_type
_atom_site_occupancy
_atom_site_symmetry_multiplicity
_atom_site_calc_flag
_atom_site_refinement_flags
La1 La 0.23924(3) 1.10270(3) 0.350359(14) 0.02775(11) Uani 1 1 d .
Mn1 Mn 0.12009(8) 0.98157(8) 0.47796(4) 0.0317(3) Uani 1 1 d .
O1 O 0.5838(4) 1.3646(4) 0.5036(2) 0.0398(12) Uani 1 1 d .
O2 O 0.6051(4) 1.3224(4) 0.59062(19) 0.0412(12) Uani 1 1 d .
O3 O 0.2687(4) 0.9836(4) 0.52457(19) 0.0518(13) Uani 1 1 d .
O4 O 0.2897(3) 1.0462(4) 0.44220(18) 0.0373(12) Uani 1 1 d .
C1 C 0.5857(5) 1.3000(5) 0.5413(3) 0.0307(16) Uani 1 1 d .
C2 C 0.3258(5) 1.0254(5) 0.4896(3) 0.0307(15) Uani 1 1 d .
C3 C 0.5654(5) 1.1865(5) 0.5275(3) 0.0323(15) Uani 1 1 d .
C4 C 0.4446(5) 1.1594(5) 0.5362(2) 0.0267(15) Uani 1 1 d .
C5 C 0.4392(5) 1.0556(5) 0.5038(3) 0.0345(16) Uani 1 1 d .
H5A H 0.4675 1.0026 0.5281 0.041 Uiso 1 1 calc R
C6 C 0.5137(6) 1.0659(6) 0.4568(3) 0.049(2) Uani 1 1 d .
H6A H 0.4748 1.0725 0.4227 0.059 Uiso 1 1 calc R
H6B H 0.5586 1.0061 0.4543 0.059 Uiso 1 1 calc R
C7 C 0.5815(6) 1.1619(6) 0.4667(3) 0.0403(18) Uani 1 1 d .
H7A H 0.6553 1.1484 0.4589 0.048 Uiso 1 1 calc R
H7B H 0.5578 1.2179 0.4438 0.048 Uiso 1 1 calc R
C8 C 0.6383(6) 1.1207(6) 0.5632(3) 0.049(2) Uani 1 1 d .
H8A H 0.7105 1.1391 0.5564 0.074 Uiso 1 1 calc R
H8B H 0.6279 1.0501 0.5544 0.074 Uiso 1 1 calc R
H8C H 0.6219 1.1318 0.6013 0.074 Uiso 1 1 calc R
C9 C 0.3727(5) 1.2384(5) 0.5110(3) 0.0384(17) Uani 1 1 d .
H9A H 0.3004 1.2198 0.5174 0.058 Uiso 1 1 calc R
H9B H 0.3854 1.2419 0.4722 0.058 Uiso 1 1 calc R
H9C H 0.3866 1.3036 0.5273 0.058 Uiso 1 1 calc R
C10 C 0.4127(7) 1.1453(7) 0.5967(3) 0.056(2) Uani 1 1 d .
H10A H 0.3388 1.1291 0.5988 0.084 Uiso 1 1 calc R
H10B H 0.4261 1.2072 0.6165 0.084 Uiso 1 1 calc R
H10C H 0.4532 1.0908 0.6125 0.084 Uiso 1 1 calc R
O5 O -0.1247(4) 0.5717(4) 0.29928(19) 0.0596(17) Uani 1 1 d .
O6 O -0.0887(4) 0.6279(4) 0.21598(18) 0.0389(12) Uani 1 1 d .
O7 O 0.1475(4) 0.8381(4) 0.43217(18) 0.0398(12) Uani 1 1 d .
O8 O 0.1351(4) 0.9480(4) 0.3646(2) 0.0465(14) Uani 1 1 d .
C11 C -0.0616(6) 0.6166(5) 0.2635(3) 0.0362(16) Uani 1 1 d .
C12 C 0.1409(5) 0.8573(6) 0.3824(3) 0.0329(16) Uani 1 1 d .
C13 C 0.0441(5) 0.6507(5) 0.2851(3) 0.0344(17) Uani 1 1 d .
C14 C 0.0375(7) 0.7634(6) 0.3058(3) 0.051(2) Uani 1 1 d .
C15 C 0.1416(5) 0.7701(5) 0.3412(3) 0.0393(17) Uani 1 1 d .
H15A H 0.1993 0.7842 0.3155 0.047 Uiso 1 1 calc R
C16 C 0.1632(7) 0.6663(6) 0.3653(3) 0.066(3) Uani 1 1 d .
H16A H 0.1502 0.6659 0.4045 0.079 Uiso 1 1 calc R
H16B H 0.2356 0.6457 0.3585 0.079 Uiso 1 1 calc R
C17 C 0.0838(7) 0.5942(6) 0.3347(3) 0.055(2) Uani 1 1 d .
H17A H 0.1191 0.5318 0.3236 0.066 Uiso 1 1 calc R
H17B H 0.0254 0.5766 0.3587 0.066 Uiso 1 1 calc R
C18 C 0.1285(6) 0.6410(8) 0.2383(3) 0.068(3) Uani 1 1 d .
H18A H 0.1321 0.5715 0.2261 0.102 Uiso 1 1 calc R
H18B H 0.1963 0.6617 0.2520 0.102 Uiso 1 1 calc R
H18C H 0.1087 0.6840 0.2081 0.102 Uiso 1 1 calc R
C19 C 0.0407(10) 0.8411(8) 0.2587(4) 0.100(4) Uani 1 1 d .
H19A H -0.0232 0.8364 0.2377 0.150 Uiso 1 1 calc R
H19B H 0.1002 0.8269 0.2354 0.150 Uiso 1 1 calc R
H19C H 0.0473 0.9086 0.2735 0.150 Uiso 1 1 calc R
C20 C -0.0591(6) 0.7788(7) 0.3420(4) 0.079(3) Uani 1 1 d .
H20A H -0.0589 0.7291 0.3709 0.118 Uiso 1 1 calc R
H20B H -0.1220 0.7711 0.3203 0.118 Uiso 1 1 calc R
H20C H -0.0574 0.8460 0.3576 0.118 Uiso 1 1 calc R
O9 O 0.7197(7) 0.7611(6) 0.2014(3) 0.119(3) Uani 1 1 d .
O10 O 0.6176(5) 0.7352(5) 0.1350(3) 0.076(2) Uani 1 1 d .
O11 O 0.3965(5) 0.9923(5) 0.3227(2) 0.074(2) Uani 1 1 d .
O12 O 0.2927(5) 1.0273(6) 0.2561(2) 0.085(2) Uani 1 1 d .
C21 C 0.6476(6) 0.7882(6) 0.1720(3) 0.0417(18) Uani 1 1 d .
C22 C 0.3805(7) 1.0029(6) 0.2719(3) 0.047(2) Uani 1 1 d .
C23 C 0.5993(5) 0.8941(6) 0.1815(3) 0.0453(18) Uani 1 1 d .
C24 C 0.4820(5) 0.8871(6) 0.2030(3) 0.0363(16) Uani 1 1 d .
C25 C 0.4707(6) 0.9941(6) 0.2323(4) 0.050(2) Uani 1 1 d U
H25A H 0.4584 1.0446 0.2033 0.060 Uiso 1 1 calc R
C26 C 0.5775(7) 1.0160(9) 0.2558(5) 0.091(3) Uani 1 1 d U
H26A H 0.5943 1.0877 0.2513 0.109 Uiso 1 1 calc R
H26B H 0.5781 1.0002 0.2947 0.109 Uiso 1 1 calc R
C27 C 0.6565(7) 0.9527(8) 0.2267(5) 0.082(3) Uani 1 1 d U
H27A H 0.6895 0.9056 0.2522 0.098 Uiso 1 1 calc R
H27B H 0.7110 0.9957 0.2110 0.098 Uiso 1 1 calc R
C28 C 0.6055(9) 0.9516(7) 0.1266(4) 0.099(4) Uani 1 1 d .
H28A H 0.6777 0.9544 0.1145 0.148 Uiso 1 1 calc R
H28B H 0.5791 1.0196 0.1314 0.148 Uiso 1 1 calc R
H28C H 0.5637 0.9167 0.0996 0.148 Uiso 1 1 calc R
C29 C 0.3970(7) 0.8736(9) 0.1593(4) 0.084(3) Uani 1 1 d .
H29A H 0.4043 0.8077 0.1426 0.126 Uiso 1 1 calc R
H29B H 0.4047 0.9256 0.1319 0.126 Uiso 1 1 calc R
H29C H 0.3285 0.8790 0.1760 0.126 Uiso 1 1 calc R
C30 C 0.4708(8) 0.8027(7) 0.2436(4) 0.069(3) Uani 1 1 d .
H30A H 0.4770 0.7384 0.2250 0.103 Uiso 1 1 calc R
H30B H 0.4029 0.8071 0.2609 0.103 Uiso 1 1 calc R
H30C H 0.5253 0.8082 0.2708 0.103 Uiso 1 1 calc R
N1 N -0.0534(5) 0.9589(5) 0.4582(3) 0.0536(19) Uani 1 1 d .
N2 N 0.0513(6) 0.8793(5) 0.5432(3) 0.061(2) Uani 1 1 d .
C31 C -0.1041(7) 1.0078(7) 0.4189(4) 0.070(3) Uani 1 1 d .
H31A H -0.0673 1.0584 0.4002 0.084 Uiso 1 1 calc R
C32 C -0.2072(8) 0.9899(10) 0.4035(6) 0.115(5) Uani 1 1 d U
H32A H -0.2404 1.0252 0.3752 0.138 Uiso 1 1 calc R
C33 C -0.2573(8) 0.9137(10) 0.4342(6) 0.118(4) Uani 1 1 d U
H33A H -0.3278 0.8988 0.4268 0.141 Uiso 1 1 calc R
C34 C -0.2083(8) 0.8618(10) 0.4735(7) 0.117(5) Uani 1 1 d U
H34A H -0.2429 0.8101 0.4924 0.140 Uiso 1 1 calc R
C35 C -0.1028(6) 0.8867(8) 0.4860(5) 0.071(3) Uani 1 1 d .
C36 C -0.0446(10) 0.8399(8) 0.5313(5) 0.086(3) Uani 1 1 d U
C37 C -0.0794(11) 0.7546(8) 0.5631(5) 0.103(3) Uani 1 1 d U
H37A H -0.1423 0.7221 0.5540 0.124 Uiso 1 1 calc R
C38 C -0.0224(12) 0.7203(9) 0.6063(5) 0.111(4) Uani 1 1 d U
H38A H -0.0466 0.6662 0.6276 0.133 Uiso 1 1 calc R
C39 C 0.0716(12) 0.7669(8) 0.6181(5) 0.106(4) Uani 1 1 d U
H39A H 0.1113 0.7462 0.6483 0.127 Uiso 1 1 calc R
C40 C 0.1065(9) 0.8436(7) 0.5855(4) 0.073(3) Uani 1 1 d .
H40A H 0.1719 0.8725 0.5931 0.088 Uiso 1 1 calc R

loop_
_atom_site_aniso_label
_atom_site_aniso_U_11
_atom_site_aniso_U_22
_atom_site_aniso_U_33
_atom_site_aniso_U_23
_atom_site_aniso_U_13
_atom_site_aniso_U_12
La1 0.03145(18) 0.02480(17) 0.02699(17) -0.00064(17) 0.00326(17) 0.00031(17)
Mn1 0.0318(6) 0.0234(5) 0.0398(6) -0.0038(5) 0.0061(5) -0.0061(5)
O1 0.041(3) 0.023(3) 0.055(3) -0.002(2) -0.010(2) 0.001(2)
O2 0.038(3) 0.043(3) 0.042(3) -0.016(2) -0.001(2) -0.011(2)
O3 0.053(3) 0.053(3) 0.050(3) 0.009(3) -0.006(3) -0.017(3)
O4 0.033(3) 0.042(3) 0.037(3) -0.004(2) -0.009(2) 0.000(2)
C1 0.018(3) 0.035(4) 0.040(4) -0.011(4) -0.003(3) 0.003(3)
C2 0.031(4) 0.027(4) 0.034(4) -0.004(3) -0.009(3) 0.002(3)
C3 0.043(4) 0.023(4) 0.031(3) -0.004(3) -0.017(3) 0.002(3)
C4 0.028(3) 0.022(4) 0.030(4) 0.001(3) -0.002(3) -0.003(3)
C5 0.031(4) 0.026(4) 0.047(4) 0.001(3) -0.013(3) 0.003(3)
C6 0.044(4) 0.049(5) 0.055(5) -0.032(4) 0.002(4) -0.008(4)
C7 0.037(4) 0.040(5) 0.043(4) -0.012(4) 0.006(3) -0.007(4)
C8 0.042(4) 0.035(5) 0.071(5) 0.018(4) -0.021(4) 0.001(4)
C9 0.030(4) 0.037(4) 0.048(4) -0.009(3) -0.012(3) 0.006(3)
C10 0.056(5) 0.070(6) 0.040(4) 0.007(4) 0.001(4) -0.006(4)
O5 0.072(4) 0.071(4) 0.036(3) 0.001(3) -0.007(3) -0.034(3)
O6 0.041(3) 0.039(3) 0.036(3) 0.003(2) -0.012(2) -0.008(2)
O7 0.048(3) 0.042(3) 0.029(3) -0.008(2) -0.003(2) 0.002(2)
O8 0.046(3) 0.027(3) 0.066(4) 0.002(3) -0.012(3) -0.007(2)
C11 0.051(4) 0.027(4) 0.031(4) -0.006(3) -0.003(3) -0.002(4)
C12 0.020(3) 0.035(4) 0.043(4) -0.009(3) -0.006(3) -0.010(3)
C13 0.037(4) 0.034(4) 0.032(4) -0.006(3) -0.015(3) -0.001(3)
C14 0.060(5) 0.031(4) 0.062(5) -0.006(4) -0.022(4) -0.002(4)
C15 0.035(4) 0.033(4) 0.049(5) -0.011(3) -0.009(3) 0.001(3)
C16 0.083(6) 0.046(5) 0.068(6) -0.013(4) -0.044(5) 0.014(5)
C17 0.074(5) 0.034(4) 0.058(5) -0.003(4) -0.022(4) -0.001(4)
C18 0.051(5) 0.085(7) 0.068(6) -0.014(5) -0.016(5) -0.003(5)
C19 0.161(12) 0.045(6) 0.093(8) 0.009(6) -0.076(8) -0.019(7)
C20 0.047(5) 0.071(7) 0.118(8) -0.054(7) -0.006(6) -0.009(5)
O9 0.136(7) 0.095(6) 0.127(6) -0.062(5) -0.073(5) 0.089(6)
O10 0.083(4) 0.066(4) 0.079(4) -0.028(4) -0.025(4) 0.045(4)
O11 0.087(5) 0.087(5) 0.047(3) -0.011(3) 0.001(3) 0.046(4)
O12 0.057(4) 0.139(7) 0.058(4) -0.031(4) -0.006(3) 0.050(4)
C21 0.043(4) 0.041(5) 0.041(4) -0.002(4) 0.011(4) 0.014(4)
C22 0.060(5) 0.038(5) 0.043(5) -0.015(4) 0.012(4) 0.017(4)
C23 0.044(4) 0.035(4) 0.057(4) 0.001(4) 0.020(3) 0.009(4)
C24 0.043(4) 0.035(4) 0.031(3) -0.001(3) 0.009(3) 0.011(4)
C25 0.041(4) 0.037(4) 0.073(5) -0.007(4) 0.018(4) 0.004(3)
C26 0.061(5) 0.079(6) 0.133(6) -0.053(5) 0.007(5) -0.009(5)
C27 0.044(4) 0.079(6) 0.123(7) -0.052(6) 0.008(5) 0.002(5)
C28 0.123(9) 0.063(7) 0.110(8) 0.044(6) 0.084(7) 0.049(7)
C29 0.076(6) 0.113(9) 0.065(6) -0.034(6) -0.017(5) 0.028(6)
C30 0.081(7) 0.047(6) 0.078(6) 0.005(5) 0.038(5) 0.007(5)
N1 0.033(4) 0.040(4) 0.088(5) -0.032(4) 0.002(4) 0.003(3)
N2 0.075(5) 0.039(4) 0.070(5) -0.010(4) 0.041(4) -0.022(4)
C31 0.047(5) 0.058(6) 0.104(7) -0.052(6) -0.009(5) 0.016(5)
C32 0.046(6) 0.099(8) 0.200(12) -0.088(9) -0.026(6) 0.016(5)
C33 0.034(5) 0.103(8) 0.217(11) -0.096(8) 0.007(6) 0.006(5)
C34 0.049(6) 0.096(9) 0.206(12) -0.083(9) 0.031(6) -0.017(5)
C35 0.043(5) 0.053(6) 0.118(8) -0.052(6) 0.044(5) -0.019(5)
C36 0.106(7) 0.050(6) 0.103(7) -0.027(5) 0.082(6) -0.026(5)
C37 0.134(8) 0.066(6) 0.109(7) -0.028(5) 0.082(6) -0.037(6)
C38 0.165(9) 0.065(6) 0.102(7) 0.000(6) 0.082(7) -0.019(6)
C39 0.171(10) 0.058(6) 0.088(6) 0.006(6) 0.068(7) -0.004(7)
C40 0.105(8) 0.036(5) 0.078(7) 0.006(5) 0.040(6) 0.002(5)

loop_
_atom_type_symbol
_atom_type_description
_atom_type_scat_dispersion_real
_atom_type_scat_dispersion_imag
_atom_type_scat_source
C C 0.0033 0.0016 'International Tables Vol C Tables 4.2.6.8 and 6.1.1.4'
H H 0.0000 0.0000 'International Tables Vol C Tables 4.2.6.8 and 6.1.1.4'
N N 0.0061 0.0033 'International Tables Vol C Tables 4.2.6.8 and 6.1.1.4'
O O 0.0106 0.0060 'International Tables Vol C Tables 4.2.6.8 and 6.1.1.4'
Mn Mn 0.3368 0.7283 'International Tables Vol C Tables 4.2.6.8 and 6.1.1.4'
La La -0.2871 2.4523 'International Tables Vol C Tables 4.2.6.8 and 6.1.1.4'

loop_
_geom_angle_atom_site_label_1
_geom_angle_atom_site_label_2
_geom_angle_atom_site_label_3
_geom_angle
_geom_angle_site_symmetry_1
_geom_angle_site_symmetry_3
O2 La1 O4 76.32(15) 4_476 .
O2 La1 O8 82.80(17) 4_476 .
O4 La1 O8 76.04(16) . .
O2 La1 O9 96.2(3) 4_476 3_655
O4 La1 O9 131.61(19) . 3_655
O8 La1 O9 151.49(19) . 3_655
O2 La1 O6 78.36(15) 4_476 3
O4 La1 O6 145.60(15) . 3
O8 La1 O6 78.02(16) . 3
O9 La1 O6 73.9(2) 3_655 3
O2 La1 O10 98.0(2) 4_476 3_655
O4 La1 O10 83.83(18) . 3_655
O8 La1 O10 159.10(19) . 3_655
O9 La1 O10 49.4(2) 3_655 3_655
O6 La1 O10 122.71(19) 3 3_655
O2 La1 O11 158.39(18) 4_476 .
O4 La1 O11 82.27(17) . .
O8 La1 O11 89.2(2) . .
O9 La1 O11 100.2(3) 3_655 .
O6 La1 O11 119.66(17) 3 .
O10 La1 O11 82.5(2) 3_655 .
O2 La1 O12 149.40(17) 4_476 .
O4 La1 O12 128.89(18) . .
O8 La1 O12 87.1(2) . .
O9 La1 O12 79.3(3) 3_655 .
O6 La1 O12 71.29(17) 3 .
O10 La1 O12 101.5(2) 3_655 .
O11 La1 O12 49.12(18) . .
O2 La1 C21 96.79(19) 4_476 3_655
O4 La1 C21 107.5(2) . 3_655
O8 La1 C21 176.3(2) . 3_655
O9 La1 C21 24.8(2) 3_655 3_655
O6 La1 C21 98.3(2) 3 3_655
O10 La1 C21 24.60(19) 3_655 3_655
O11 La1 C21 92.4(2) . 3_655
O12 La1 C21 91.4(2) . 3_655
O2 La1 C22 173.4(2) 4_476 .
O4 La1 C22 107.6(2) . .
O8 La1 C22 92.9(2) . .
O9 La1 C22 85.1(3) 3_655 .
O6 La1 C22 95.8(2) 3 .
O10 La1 C22 87.8(2) 3_655 .
O11 La1 C22 25.5(2) . .
O12 La1 C22 24.57(19) . .
C21 La1 C22 87.2(2) 3_655 .
O1 Mn1 O3 93.69(19) 4_476 .
O1 Mn1 O7 161.87(19) 4_476 .
O3 Mn1 O7 97.85(19) . .
O1 Mn1 N2 109.5(2) 4_476 .
O3 Mn1 N2 88.5(3) . .
O7 Mn1 N2 84.8(2) . .
O1 Mn1 N1 87.7(2) 4_476 .
O3 Mn1 N1 160.1(3) . .
O7 Mn1 N1 86.2(2) . .
N2 Mn1 N1 72.4(3) . .
O1 Mn1 O4 86.34(17) 4_476 .
O3 Mn1 O4 55.48(17) . .
O7 Mn1 O4 88.72(17) . .
N2 Mn1 O4 142.1(3) . .
N1 Mn1 O4 144.4(2) . .
C1 O1 Mn1 119.1(4) . 4_576
C1 O2 La1 142.4(4) . 4_576
C2 O3 Mn1 98.6(4) . .
C2 O4 La1 172.4(4) . .
C2 O4 Mn1 85.3(4) . .
La1 O4 Mn1 101.56(15) . .
O1 C1 O2 123.1(6) . .
O1 C1 C3 119.4(6) . .
O2 C1 C3 117.6(6) . .
O3 C2 O4 120.5(6) . .
O3 C2 C5 120.3(6) . .
O4 C2 C5 119.2(6) . .
C7 C3 C8 110.6(6) . .
C7 C3 C1 113.0(6) . .
C8 C3 C1 108.6(5) . .
C7 C3 C4 102.2(5) . .
C8 C3 C4 112.2(6) . .
C1 C3 C4 110.3(5) . .
C9 C4 C10 108.3(6) . .
C9 C4 C5 111.2(5) . .
C10 C4 C5 111.4(6) . .
C9 C4 C3 111.9(5) . .
C10 C4 C3 114.2(5) . .
C5 C4 C3 99.7(5) . .
C6 C5 C2 116.4(6) . .
C6 C5 C4 106.2(6) . .
C2 C5 C4 112.3(5) . .
C6 C5 H5A 107.2 . .
C2 C5 H5A 107.2 . .
C4 C5 H5A 107.2 . .
C5 C6 C7 107.8(6) . .
C5 C6 H6A 110.1 . .
C7 C6 H6A 110.1 . .
C5 C6 H6B 110.1 . .
C7 C6 H6B 110.1 . .
H6A C6 H6B 108.5 . .
C3 C7 C6 104.5(6) . .
C3 C7 H7A 110.9 . .
C6 C7 H7A 110.9 . .
C3 C7 H7B 110.9 . .
C6 C7 H7B 110.9 . .
H7A C7 H7B 108.9 . .
C3 C8 H8A 109.5 . .
C3 C8 H8B 109.5 . .
H8A C8 H8B 109.5 . .
C3 C8 H8C 109.5 . .
H8A C8 H8C 109.5 . .
H8B C8 H8C 109.5 . .
C4 C9 H9A 109.5 . .
C4 C9 H9B 109.5 . .
H9A C9 H9B 109.5 . .
C4 C9 H9C 109.5 . .
H9A C9 H9C 109.5 . .
H9B C9 H9C 109.5 . .
C4 C10 H10A 109.5 . .
C4 C10 H10B 109.5 . .
H10A C10 H10B 109.5 . .
C4 C10 H10C 109.5 . .
H10A C10 H10C 109.5 . .
H10B C10 H10C 109.5 . .
C11 O6 La1 143.8(5) . 3_545
C12 O7 Mn1 108.0(5) . .
C12 O8 La1 142.7(5) . .
O6 C11 O5 120.8(6) . .
O6 C11 C13 123.1(6) . .
O5 C11 C13 116.1(6) . .
O7 C12 O8 121.9(6) . .
O7 C12 C15 119.4(7) . .
O8 C12 C15 118.7(6) . .
C17 C13 C11 115.5(6) . .
C17 C13 C14 103.0(6) . .
C11 C13 C14 110.2(6) . .
C17 C13 C18 108.5(6) . .
C11 C13 C18 109.2(5) . .
C14 C13 C18 110.3(7) . .
C20 C14 C19 111.5(9) . .
C20 C14 C13 110.8(7) . .
C19 C14 C13 112.6(7) . .
C20 C14 C15 110.3(6) . .
C19 C14 C15 110.4(7) . .
C13 C14 C15 100.6(6) . .
C16 C15 C12 115.1(6) . .
C16 C15 C14 108.3(6) . .
C12 C15 C14 113.4(6) . .
C16 C15 H15A 106.5 . .
C12 C15 H15A 106.5 . .
C14 C15 H15A 106.5 . .
C15 C16 C17 104.2(6) . .
C15 C16 H16A 110.9 . .
C17 C16 H16A 110.9 . .
C15 C16 H16B 110.9 . .
C17 C16 H16B 110.9 . .
H16A C16 H16B 108.9 . .
C13 C17 C16 107.4(6) . .
C13 C17 H17A 110.2 . .
C16 C17 H17A 110.2 . .
C13 C17 H17B 110.2 . .
C16 C17 H17B 110.2 . .
H17A C17 H17B 108.5 . .
C13 C18 H18A 109.5 . .
C13 C18 H18B 109.5 . .
H18A C18 H18B 109.5 . .
C13 C18 H18C 109.5 . .
H18A C18 H18C 109.5 . .
H18B C18 H18C 109.5 . .
C14 C19 H19A 109.5 . .
C14 C19 H19B 109.5 . .
H19A C19 H19B 109.5 . .
C14 C19 H19C 109.5 . .
H19A C19 H19C 109.5 . .
H19B C19 H19C 109.5 . .
C14 C20 H20A 109.5 . .
C14 C20 H20B 109.5 . .
H20A C20 H20B 109.5 . .
C14 C20 H20C 109.5 . .
H20A C20 H20C 109.5 . .
H20B C20 H20C 109.5 . .
C21 O9 La1 95.9(5) . 3_645
C21 O10 La1 93.7(5) . 3_645
C22 O11 La1 94.1(5) . .
C22 O12 La1 93.3(5) . .
O10 C21 O9 120.8(8) . .
O10 C21 C23 120.7(7) . .
O9 C21 C23 118.4(8) . .
O10 C21 La1 61.7(4) . 3_645
O9 C21 La1 59.3(4) . 3_645
C23 C21 La1 173.0(5) . 3_645
O12 C22 O11 119.0(7) . .
O12 C22 C25 120.7(7) . .
O11 C22 C25 120.1(8) . .
O12 C22 La1 62.1(4) . .
O11 C22 La1 60.4(4) . .
C25 C22 La1 156.9(5) . .
C27 C23 C21 112.1(7) . .
C27 C23 C28 110.9(8) . .
C21 C23 C28 107.0(6) . .
C27 C23 C24 103.6(6) . .
C21 C23 C24 111.8(6) . .
C28 C23 C24 111.5(7) . .
C30 C24 C29 108.0(8) . .
C30 C24 C23 110.7(6) . .
C29 C24 C23 116.0(6) . .
C30 C24 C25 110.7(6) . .
C29 C24 C25 110.7(7) . .
C23 C24 C25 100.5(6) . .
C26 C25 C22 115.2(7) . .
C26 C25 C24 105.2(6) . .
C22 C25 C24 115.3(6) . .
C26 C25 H25A 106.9 . .
C22 C25 H25A 106.9 . .
C24 C25 H25A 106.9 . .
C27 C26 C25 108.6(8) . .
C27 C26 H26A 110.0 . .
C25 C26 H26A 110.0 . .
C27 C26 H26B 110.0 . .
C25 C26 H26B 110.0 . .
H26A C26 H26B 108.3 . .
C26 C27 C23 107.9(7) . .
C26 C27 H27A 110.1 . .
C23 C27 H27A 110.1 . .
C26 C27 H27B 110.1 . .
C23 C27 H27B 110.1 . .
H27A C27 H27B 108.4 . .
C23 C28 H28A 109.5 . .
C23 C28 H28B 109.5 . .
H28A C28 H28B 109.5 . .
C23 C28 H28C 109.5 . .
H28A C28 H28C 109.5 . .
H28B C28 H28C 109.5 . .
C24 C29 H29A 109.5 . .
C24 C29 H29B 109.5 . .
H29A C29 H29B 109.5 . .
C24 C29 H29C 109.5 . .
H29A C29 H29C 109.5 . .
H29B C29 H29C 109.5 . .
C24 C30 H30A 109.5 . .
C24 C30 H30B 109.5 . .
H30A C30 H30B 109.5 . .
C24 C30 H30C 109.5 . .
H30A C30 H30C 109.5 . .
H30B C30 H30C 109.5 . .
C31 N1 C35 119.3(8) . .
C31 N1 Mn1 124.2(6) . .
C35 N1 Mn1 116.3(7) . .
C40 N2 C36 120.2(9) . .
C40 N2 Mn1 123.6(6) . .
C36 N2 Mn1 115.1(7) . .
N1 C31 C32 125.2(12) . .
N1 C31 H31A 117.4 . .
C32 C31 H31A 117.4 . .
C31 C32 C33 113.8(13) . .
C31 C32 H32A 123.1 . .
C33 C32 H32A 123.1 . .
C34 C33 C32 122.6(11) . .
C34 C33 H33A 118.7 . .
C32 C33 H33A 118.7 . .
C33 C34 C35 118.7(13) . .
C33 C34 H34A 120.6 . .
C35 C34 H34A 120.6 . .
N1 C35 C34 120.3(13) . .
N1 C35 C36 116.7(8) . .
C34 C35 C36 122.9(12) . .
N2 C36 C37 117.4(13) . .
N2 C36 C35 116.9(8) . .
C37 C36 C35 125.7(12) . .
C38 C37 C36 121.2(13) . .
C38 C37 H37A 119.4 . .
C36 C37 H37A 119.4 . .
C37 C38 C39 118.6(12) . .
C37 C38 H38A 120.7 . .
C39 C38 H38A 120.7 . .
C40 C39 C38 119.4(14) . .
C40 C39 H39A 120.3 . .
C38 C39 H39A 120.3 . .
N2 C40 C39 123.0(12) . .
N2 C40 H40A 118.5 . .
C39 C40 H40A 118.5 . .

loop_
_geom_bond_atom_site_label_1
_geom_bond_atom_site_label_2
_geom_bond_distance
_geom_bond_site_symmetry_2
La1 O2 2.432(4) 4_476
La1 O4 2.441(4) .
La1 O8 2.445(5) .
La1 O9 2.485(6) 3_655
La1 O6 2.520(4) 3
La1 O10 2.537(5) 3_655
La1 O11 2.552(6) .
La1 O12 2.590(6) .
La1 C21 2.875(7) 3_655
La1 C22 2.926(7) .
Mn1 O1 2.118(5) 4_476
Mn1 O3 2.197(5) .
Mn1 O7 2.215(5) .
Mn1 N2 2.255(7) .
Mn1 N1 2.267(6) .
Mn1 O4 2.467(5) .
O1 C1 1.248(8) .
O1 Mn1 2.118(5) 4_576
O2 C1 1.262(7) .
O2 La1 2.432(4) 4_576
O3 C2 1.243(8) .
O4 C2 1.272(7) .
C1 C3 1.547(9) .
C2 C5 1.528(9) .
C3 C7 1.529(9) .
C3 C8 1.533(9) .
C3 C4 1.584(9) .
C4 C9 1.510(9) .
C4 C10 1.537(9) .
C4 C5 1.575(9) .
C5 C6 1.491(10) .
C5 H5A 0.9800 .
C6 C7 1.542(10) .
C6 H6A 0.9700 .
C6 H6B 0.9700 .
C7 H7A 0.9700 .
C7 H7B 0.9700 .
C8 H8A 0.9600 .
C8 H8B 0.9600 .
C8 H8C 0.9600 .
C9 H9A 0.9600 .
C9 H9B 0.9600 .
C9 H9C 0.9600 .
C10 H10A 0.9600 .
C10 H10B 0.9600 .
C10 H10C 0.9600 .
O5 C11 1.319(8) .
O6 C11 1.217(7) .
O6 La1 2.520(4) 3_545
O7 C12 1.241(8) .
O8 C12 1.267(8) .
C11 C13 1.505(10) .
C12 C15 1.521(9) .
C13 C17 1.505(10) .
C13 C14 1.565(10) .
C13 C18 1.566(11) .
C14 C20 1.521(12) .
C14 C19 1.535(13) .
C14 C15 1.578(10) .
C15 C16 1.508(10) .
C15 H15A 0.9800 .
C16 C17 1.567(11) .
C16 H16A 0.9700 .
C16 H16B 0.9700 .
C17 H17A 0.9700 .
C17 H17B 0.9700 .
C18 H18A 0.9600 .
C18 H18B 0.9600 .
C18 H18C 0.9600 .
C19 H19A 0.9600 .
C19 H19B 0.9600 .
C19 H19C 0.9600 .
C20 H20A 0.9600 .
C20 H20B 0.9600 .
C20 H20C 0.9600 .
O9 C21 1.214(9) .
O9 La1 2.485(6) 3_645
O10 C21 1.200(9) .
O10 La1 2.537(5) 3_645
O11 C22 1.262(9) .
O12 C22 1.218(9) .
C21 C23 1.535(10) .
C21 La1 2.875(7) 3_645
C22 C25 1.500(10) .
C23 C27 1.526(12) .
C23 C28 1.537(11) .
C23 C24 1.577(9) .
C24 C30 1.490(11) .
C24 C29 1.524(10) .
C24 C25 1.581(10) .
C25 C26 1.495(12) .
C25 H25A 0.9800 .
C26 C27 1.480(12) .
C26 H26A 0.9700 .
C26 H26B 0.9700 .
C27 H27A 0.9700 .
C27 H27B 0.9700 .
C28 H28A 0.9600 .
C28 H28B 0.9600 .
C28 H28C 0.9600 .
C29 H29A 0.9600 .
C29 H29B 0.9600 .
C29 H29C 0.9600 .
C30 H30A 0.9600 .
C30 H30B 0.9600 .
C30 H30C 0.9600 .
N1 C31 1.318(11) .
N1 C35 1.321(12) .
N2 C40 1.331(12) .
N2 C36 1.351(14) .
C31 C32 1.378(13) .
C31 H31A 0.9300 .
C32 C33 1.401(18) .
C32 H32A 0.9300 .
C33 C34 1.328(18) .
C33 H33A 0.9300 .
C34 C35 1.408(13) .
C34 H34A 0.9300 .
C35 C36 1.463(15) .
C36 C37 1.430(14) .
C37 C38 1.353(18) .
C37 H37A 0.9300 .
C38 C39 1.368(18) .
C38 H38A 0.9300 .
C39 C40 1.355(13) .
C39 H39A 0.9300 .
C40 H40A 0.9300 .
